data_7060507
loop_
_publ_author_name
'Zhou, Senhao'
'Zhang, Shiqian'
'Li, Jinsong'
'Liu, Zhiqiang'
'Yu, Xiaoqiang'

_publ_section_title
;
 Syntheses, structures, and one- and two-photon excited fluorescence of
 dimesitylboryl-ended quadrupolar hybrid oligothiophenes
;
_journal_issue 33
_journal_name_full 'New Journal of Chemistry'
_journal_page_first 15035
_journal_page_last 15042
_journal_paper_doi 10.1039/D1NJ00694K
_journal_volume 45
_journal_year 2021
_chemical_formula_sum 'C30 H29 B S2'
_chemical_formula_weight 464.46
_space_group_crystal_system triclinic
_space_group_IT_number 2
_space_group_name_Hall '-P 1'
_space_group_name_H-M_alt 'P -1'
_atom_sites_solution_hydrogens geom
_audit_creation_method SHELXL-2014/7
_audit_update_record
;
2021-03-15 deposited with the CCDC.	2021-03-29 downloaded from the CCDC.
;
_cell_angle_alpha 96.2150(10)
_cell_angle_beta 93.8950(10)
_cell_angle_gamma 100.2200(10)
_cell_formula_units_Z 2
_cell_length_a 7.99790(10)
_cell_length_b 11.7834(2)
_cell_length_c 13.5026(2)
_cell_measurement_reflns_used 9899
_cell_measurement_temperature 297(2)
_cell_measurement_theta_max 27.29
_cell_measurement_theta_min 2.60
_cell_volume 1240.02(3)
_computing_cell_refinement 'Bruker SAINT'
_computing_data_collection 'Bruker APEX2'
_computing_data_reduction 'Bruker SAINT'
_computing_molecular_graphics 'Bruker SHELXTL'
_computing_publication_material 'Bruker SHELXTL'
_computing_structure_refinement 'SHELXL-2014/7 (Sheldrick, 2014)'
_computing_structure_solution 'SHELXS-97 (Sheldrick, 2008)'
_diffrn_ambient_temperature 297(2)
_diffrn_detector_area_resol_mean 8.3
_diffrn_measured_fraction_theta_full 0.998
_diffrn_measured_fraction_theta_max 0.629
_diffrn_measurement_device_type 'Bruker APEX-II CCD'
_diffrn_measurement_method '\f and \w scans'
_diffrn_radiation_type MoK\a
_diffrn_radiation_wavelength 0.71073
_diffrn_reflns_av_R_equivalents 0.0193
_diffrn_reflns_av_unetI/netI 0.0179
_diffrn_reflns_Laue_measured_fraction_full 0.998
_diffrn_reflns_Laue_measured_fraction_max 0.629
_diffrn_reflns_limit_h_max 10
_diffrn_reflns_limit_h_min -10
_diffrn_reflns_limit_k_max 14
_diffrn_reflns_limit_k_min -15
_diffrn_reflns_limit_l_max 16
_diffrn_reflns_limit_l_min -17
_diffrn_reflns_number 19365
_diffrn_reflns_point_group_measured_fraction_full 0.998
_diffrn_reflns_point_group_measured_fraction_max 0.629
_diffrn_reflns_theta_full 25.242
_diffrn_reflns_theta_max 27.292
_diffrn_reflns_theta_min 1.523
_exptl_absorpt_coefficient_mu 0.231
_exptl_absorpt_correction_T_max 0.9817
_exptl_absorpt_correction_T_min 0.8034
_exptl_absorpt_correction_type multi-scan
_exptl_absorpt_process_details 'APEX2 Software Suite (Bruker, 2005)'
_exptl_crystal_colour yellow
_exptl_crystal_density_diffrn 1.244
_exptl_crystal_density_method 'not measured'
_exptl_crystal_description needle
_exptl_crystal_F_000 492
_exptl_crystal_size_max 0.990
_exptl_crystal_size_mid 0.160
_exptl_crystal_size_min 0.080
_refine_diff_density_max 0.345
_refine_diff_density_min -0.273
_refine_diff_density_rms 0.044
_refine_ls_extinction_method none
_refine_ls_goodness_of_fit_ref 1.019
_refine_ls_hydrogen_treatment constr
_refine_ls_matrix_type full
_refine_ls_number_parameters 324
_refine_ls_number_reflns 5465
_refine_ls_number_restraints 0
_refine_ls_restrained_S_all 1.019
_refine_ls_R_factor_all 0.0375
_refine_ls_R_factor_gt 0.0347
_refine_ls_shift/su_max 0.001
_refine_ls_shift/su_mean 0.000
_refine_ls_structure_factor_coef Fsqd
_refine_ls_weighting_details 'w=1/[\s^2^(Fo^2^)+(0.0523P)^2^+0.4922P] where P=(Fo^2^+2Fc^2^)/3'
_refine_ls_weighting_scheme calc
_refine_ls_wR_factor_gt 0.0949
_refine_ls_wR_factor_ref 0.0977
_reflns_Friedel_coverage 0.000
_reflns_number_gt 5043
_reflns_number_total 5465
_reflns_threshold_expression 'I > 2\s(I)'
_cod_data_source_file d1nj00694k2.cif
_cod_data_source_block liuzq201206_0m
_cod_depositor_comments 'Adding full bibliography for 7060505--7060508.cif.'
_cod_database_code 7060507
_shelx_shelxl_version_number 2014/7
_shelx_space_group_comment
; 
The symmetry employed for this shelxl refinement is uniquely defined 
by the following loop, which should always be used as a source of 
symmetry information in preference to the above space-group names. 
They are only intended as comments. 
;
_shelx_estimated_absorpt_t_min 0.803
_shelx_estimated_absorpt_t_max 0.982

loop_
_space_group_symop_operation_xyz
'x, y, z'
'-x, -y, -z'

loop_
_atom_site_label
_atom_site_type_symbol
_atom_site_fract_x
_atom_site_fract_y
_atom_site_fract_z
_atom_site_U_iso_or_equiv
_atom_site_adp_type
_atom_site_occupancy
_atom_site_site_symmetry_order
_atom_site_calc_flag
_atom_site_refinement_flags_posn
_atom_site_refinement_flags_adp
_atom_site_refinement_flags_occupancy
_atom_site_disorder_assembly
_atom_site_disorder_group
B025 B 0.87520(15) 0.24329(10) 0.30284(9) 0.0211(2) Uani 1 1 d . . . . .
C1 C 1.5999(11) 0.5799(7) 0.3004(6) 0.0371(17) Uani 0.319(2) 1 d . . P A 1
H1 H 1.6217 0.5726 0.3677 0.044 Uiso 0.319(2) 1 calc R U P A 1
S003 S 1.4333(2) 0.58092(17) 0.13297(14) 0.0275(4) Uani 0.319(2) 1 d . . P A 1
S002 S 1.63102(10) 0.57912(7) 0.33546(6) 0.02814(19) Uani 0.681(2) 1 d . . P A 2
C2 C 1.4711(4) 0.5768(3) 0.1634(3) 0.0312(8) Uani 0.681(2) 1 d . . P A 2
H2 H 1.3836 0.5657 0.1123 0.037 Uiso 0.681(2) 1 calc R U P A 2
C004 C 0.78903(13) 0.20878(9) 0.40029(8) 0.0207(2) Uani 1 1 d . . . . .
C005 C 1.74290(16) 0.62591(10) 0.23947(10) 0.0289(2) Uani 1 1 d . . . . .
C006 C 0.81988(13) 0.17351(9) 0.19543(8) 0.0214(2) Uani 1 1 d . . . . .
C007 C 1.02518(14) 0.34794(10) 0.31544(8) 0.0235(2) Uani 1 1 d . . . . .
C008 C 0.61338(14) 0.20927(9) 0.40707(8) 0.0230(2) Uani 1 1 d . . . . .
C009 C 0.88078(14) 0.17729(10) 0.48329(8) 0.0232(2) Uani 1 1 d . . . . .
C010 C 0.79813(15) 0.14756(10) 0.56701(9) 0.0268(2) Uani 1 1 d . . . . .
H010 H 0.8601 0.1251 0.6199 0.032 Uiso 1 1 calc R U . . .
C011 C 0.71505(15) 0.15957(11) 0.02009(9) 0.0285(2) Uani 1 1 d . . . . .
H011 H 0.6712 0.1941 -0.0322 0.034 Uiso 1 1 calc R U . . .
C012 C 0.62678(15) 0.15029(10) 0.57427(9) 0.0272(2) Uani 1 1 d . . . . .
C013 C 0.53675(14) 0.18191(10) 0.49286(9) 0.0261(2) Uani 1 1 d . . . . .
H013 H 0.4218 0.1848 0.4961 0.031 Uiso 1 1 calc R U . . .
C014 C 0.83799(15) 0.05583(10) 0.17769(9) 0.0255(2) Uani 1 1 d . . . . .
C015 C 1.44269(14) 0.55020(10) 0.25604(9) 0.0250(2) Uani 1 1 d . . . . .
C016 C 1.06782(14) 0.16885(11) 0.48485(10) 0.0298(3) Uani 1 1 d . . . . .
H01A H 1.0815 0.0922 0.4973 0.045 Uiso 1 1 calc R U . . .
H01B H 1.1320 0.2248 0.5368 0.045 Uiso 1 1 calc R U . . .
H01C H 1.1085 0.1842 0.4215 0.045 Uiso 1 1 calc R U . . .
C017 C 1.64768(15) 0.62414(10) 0.14791(10) 0.0284(2) Uani 1 1 d . . . . .
C018 C 1.08960(16) 0.42358(10) 0.40035(9) 0.0285(2) Uani 1 1 d . . . . .
H018 H 1.0393 0.4210 0.4604 0.034 Uiso 1 1 calc R U . . .
C019 C 1.28822(14) 0.49126(10) 0.29411(9) 0.0249(2) Uani 1 1 d . . . . .
C020 C 1.23677(16) 0.50463(10) 0.38920(9) 0.0297(3) Uani 1 1 d . . . . .
H020 H 1.2928 0.5607 0.4401 0.036 Uiso 1 1 calc R U . . .
C021 C 0.73649(16) 0.04514(11) 0.00242(9) 0.0303(3) Uani 1 1 d . . . . .
C022 C 0.50333(15) 0.24148(12) 0.32286(10) 0.0324(3) Uani 1 1 d . . . . .
H02A H 0.5477 0.3193 0.3104 0.049 Uiso 1 1 calc R U . . .
H02B H 0.3887 0.2368 0.3413 0.049 Uiso 1 1 calc R U . . .
H02C H 0.5038 0.1888 0.2635 0.049 Uiso 1 1 calc R U . . .
C023 C 0.75731(14) 0.22448(10) 0.11393(9) 0.0243(2) Uani 1 1 d . . . . .
C024 C 0.90814(18) -0.00555(11) 0.25910(10) 0.0338(3) Uani 1 1 d . . . . .
H02D H 1.0271 0.0263 0.2755 0.051 Uiso 1 1 calc R U . . .
H02E H 0.8943 -0.0870 0.2362 0.051 Uiso 1 1 calc R U . . .
H02F H 0.8476 0.0050 0.3174 0.051 Uiso 1 1 calc R U . . .
C026 C 0.53934(19) 0.11907(13) 0.66570(11) 0.0393(3) Uani 1 1 d . . . . .
H02G H 0.4848 0.0388 0.6552 0.059 Uiso 1 1 calc R U . . .
H02H H 0.4554 0.1668 0.6776 0.059 Uiso 1 1 calc R U . . .
H02I H 0.6222 0.1318 0.7226 0.059 Uiso 1 1 calc R U . . .
C027 C 0.72797(17) 0.34815(11) 0.12462(10) 0.0327(3) Uani 1 1 d . . . . .
H02J H 0.6083 0.3483 0.1125 0.049 Uiso 1 1 calc R U . . .
H02K H 0.7893 0.3900 0.0771 0.049 Uiso 1 1 calc R U . . .
H02L H 0.7677 0.3848 0.1911 0.049 Uiso 1 1 calc R U . . .
C028 C 1.72991(19) 0.65726(11) 0.06480(11) 0.0370(3) Uani 1 1 d . . . . .
H028 H 1.6674 0.6583 0.0044 0.044 Uiso 1 1 calc R U . . .
C029 C 0.79842(16) -0.00490(11) 0.08237(9) 0.0306(3) Uani 1 1 d . . . . .
H029 H 0.8139 -0.0815 0.0718 0.037 Uiso 1 1 calc R U . . .
C030 C 1.9050(2) 0.68837(12) 0.07369(12) 0.0440(3) Uani 1 1 d . . . . .
H030 H 1.9610 0.7100 0.0186 0.053 Uiso 1 1 calc R U . . .
C031 C 1.92109(17) 0.65748(11) 0.24761(12) 0.0384(3) Uani 1 1 d . . . . .
H031 H 1.9848 0.6579 0.3079 0.046 Uiso 1 1 calc R U . . .
C032 C 1.99937(17) 0.68785(12) 0.16430(13) 0.0442(4) Uani 1 1 d . . . . .
H032 H 2.1176 0.7085 0.1684 0.053 Uiso 1 1 calc R U . . .
C033 C 0.6935(2) -0.02329(14) -0.10009(10) 0.0432(3) Uani 1 1 d . . . . .
H03A H 0.5763 -0.0245 -0.1218 0.065 Uiso 1 1 calc R U . . .
H03B H 0.7112 -0.1014 -0.0972 0.065 Uiso 1 1 calc R U . . .
H03C H 0.7656 0.0125 -0.1464 0.065 Uiso 1 1 calc R U . . .
S001 S 1.15344(3) 0.37971(2) 0.22001(2) 0.02405(9) Uani 1 1 d . . . . .

loop_
_atom_site_aniso_label
_atom_site_aniso_U_11
_atom_site_aniso_U_22
_atom_site_aniso_U_33
_atom_site_aniso_U_23
_atom_site_aniso_U_13
_atom_site_aniso_U_12
B025 0.0189(5) 0.0203(5) 0.0253(6) 0.0035(4) 0.0018(4) 0.0068(4)
C1 0.049(4) 0.031(3) 0.032(4) 0.005(3) 0.003(3) 0.009(2)
S003 0.0224(8) 0.0295(6) 0.0309(9) 0.0098(6) 0.0042(6) 0.0014(5)
S002 0.0238(3) 0.0301(3) 0.0279(4) 0.0030(3) 0.0000(3) -0.0010(2)
C2 0.0267(15) 0.0271(11) 0.0386(19) 0.0043(12) -0.0045(11) 0.0048(10)
C004 0.0189(5) 0.0197(5) 0.0227(5) 0.0013(4) 0.0013(4) 0.0026(4)
C005 0.0322(6) 0.0198(5) 0.0341(6) 0.0013(4) 0.0045(5) 0.0036(4)
C006 0.0190(5) 0.0216(5) 0.0235(5) 0.0034(4) 0.0032(4) 0.0025(4)
C007 0.0224(5) 0.0236(5) 0.0246(5) 0.0035(4) 0.0053(4) 0.0035(4)
C008 0.0199(5) 0.0223(5) 0.0261(5) 0.0013(4) 0.0001(4) 0.0040(4)
C009 0.0189(5) 0.0238(5) 0.0262(5) 0.0017(4) -0.0004(4) 0.0037(4)
C010 0.0277(6) 0.0279(6) 0.0249(6) 0.0059(4) -0.0010(4) 0.0050(4)
C011 0.0277(6) 0.0341(6) 0.0232(6) 0.0069(5) 0.0017(4) 0.0024(5)
C012 0.0284(6) 0.0261(5) 0.0268(6) 0.0042(4) 0.0062(4) 0.0018(4)
C013 0.0173(5) 0.0287(6) 0.0320(6) 0.0027(5) 0.0043(4) 0.0033(4)
C014 0.0256(5) 0.0235(5) 0.0279(6) 0.0038(4) 0.0048(4) 0.0051(4)
C015 0.0233(5) 0.0221(5) 0.0286(6) 0.0023(4) 0.0010(4) 0.0026(4)
C016 0.0199(5) 0.0377(6) 0.0324(6) 0.0056(5) -0.0008(4) 0.0073(5)
C017 0.0265(6) 0.0213(5) 0.0368(7) 0.0008(5) 0.0022(5) 0.0044(4)
C018 0.0312(6) 0.0262(6) 0.0271(6) -0.0005(4) 0.0086(5) 0.0027(5)
C019 0.0229(5) 0.0218(5) 0.0288(6) 0.0024(4) 0.0010(4) 0.0021(4)
C020 0.0312(6) 0.0253(6) 0.0289(6) -0.0031(4) 0.0029(5) -0.0006(5)
C021 0.0290(6) 0.0340(6) 0.0250(6) -0.0018(5) 0.0047(4) 0.0004(5)
C022 0.0231(6) 0.0439(7) 0.0330(6) 0.0084(5) -0.0001(5) 0.0120(5)
C023 0.0226(5) 0.0244(5) 0.0258(6) 0.0049(4) 0.0025(4) 0.0029(4)
C024 0.0458(7) 0.0271(6) 0.0325(6) 0.0055(5) 0.0036(5) 0.0161(5)
C026 0.0404(7) 0.0447(8) 0.0352(7) 0.0131(6) 0.0141(6) 0.0050(6)
C027 0.0389(7) 0.0284(6) 0.0329(6) 0.0084(5) -0.0013(5) 0.0106(5)
C028 0.0464(8) 0.0312(6) 0.0344(7) 0.0046(5) 0.0063(6) 0.0084(6)
C029 0.0350(6) 0.0241(6) 0.0322(6) -0.0015(5) 0.0049(5) 0.0061(5)
C030 0.0464(8) 0.0326(7) 0.0547(9) 0.0061(6) 0.0259(7) 0.0040(6)
C031 0.0315(7) 0.0296(6) 0.0511(8) -0.0034(6) -0.0065(6) 0.0064(5)
C032 0.0241(6) 0.0311(7) 0.0747(11) -0.0036(7) 0.0140(6) 0.0006(5)
C033 0.0484(8) 0.0479(8) 0.0283(7) -0.0077(6) 0.0021(6) 0.0036(6)
S001 0.02269(14) 0.02554(15) 0.02218(15) 0.00218(10) 0.00268(10) 0.00001(10)

loop_
_atom_type_symbol
_atom_type_description
_atom_type_scat_dispersion_real
_atom_type_scat_dispersion_imag
_atom_type_scat_source
H H 0.0000 0.0000 'International Tables Vol C Tables 4.2.6.8 and 6.1.1.4'
C C 0.0033 0.0016 'International Tables Vol C Tables 4.2.6.8 and 6.1.1.4'
B B 0.0013 0.0007 'International Tables Vol C Tables 4.2.6.8 and 6.1.1.4'
S S 0.1246 0.1234 'International Tables Vol C Tables 4.2.6.8 and 6.1.1.4'

loop_
_geom_angle_atom_site_label_1
_geom_angle_atom_site_label_2
_geom_angle_atom_site_label_3
_geom_angle
_geom_angle_site_symmetry_1
_geom_angle_site_symmetry_3
_geom_angle_publ_flag
C007 B025 C006 119.06(10) . . ?
C007 B025 C004 117.58(10) . . ?
C006 B025 C004 123.32(9) . . ?
C015 C1 C005 118.7(5) . . ?
C015 C1 H1 120.6 . . ?
C005 C1 H1 120.6 . . ?
C017 S003 C015 87.97(10) . . ?
C005 S002 C015 89.92(7) . . ?
C015 C2 C017 116.0(2) . . ?
C015 C2 H2 122.0 . . ?
C017 C2 H2 122.0 . . ?
C008 C004 C009 117.26(10) . . ?
C008 C004 B025 119.93(9) . . ?
C009 C004 B025 122.81(9) . . ?
C031 C005 C017 120.50(12) . . ?
C031 C005 C1 140.2(3) . . ?
C017 C005 C1 99.1(3) . . ?
C031 C005 S002 122.98(11) . . ?
C017 C005 S002 116.39(10) . . ?
C023 C006 C014 117.60(10) . . ?
C023 C006 B025 122.83(10) . . ?
C014 C006 B025 119.54(10) . . ?
C018 C007 B025 128.87(10) . . ?
C018 C007 S001 108.73(8) . . ?
B025 C007 S001 122.20(8) . . ?
C013 C008 C004 120.67(10) . . ?
C013 C008 C022 117.64(10) . . ?
C004 C008 C022 121.68(10) . . ?
C010 C009 C004 120.29(10) . . ?
C010 C009 C016 116.72(10) . . ?
C004 C009 C016 122.94(10) . . ?
C012 C010 C009 122.33(11) . . ?
C012 C010 H010 118.8 . . ?
C009 C010 H010 118.8 . . ?
C021 C011 C023 121.93(11) . . ?
C021 C011 H011 119.0 . . ?
C023 C011 H011 119.0 . . ?
C010 C012 C013 117.37(11) . . ?
C010 C012 C026 121.79(11) . . ?
C013 C012 C026 120.83(11) . . ?
C008 C013 C012 122.05(10) . . ?
C008 C013 H013 119.0 . . ?
C012 C013 H013 119.0 . . ?
C029 C014 C006 120.22(11) . . ?
C029 C014 C024 118.05(11) . . ?
C006 C014 C024 121.66(10) . . ?
C1 C015 C019 129.2(3) . . ?
C2 C015 C019 130.20(17) . . ?
C1 C015 S003 111.8(3) . . ?
C019 C015 S003 118.86(10) . . ?
C2 C015 S002 111.67(16) . . ?
C019 C015 S002 117.72(9) . . ?
C009 C016 H01A 109.5 . . ?
C009 C016 H01B 109.5 . . ?
H01A C016 H01B 109.5 . . ?
C009 C016 H01C 109.5 . . ?
H01A C016 H01C 109.5 . . ?
H01B C016 H01C 109.5 . . ?
C028 C017 C005 120.03(12) . . ?
C028 C017 C2 133.79(18) . . ?
C005 C017 C2 106.04(17) . . ?
C028 C017 S003 117.68(12) . . ?
C005 C017 S003 122.28(12) . . ?
C007 C018 C020 115.00(11) . . ?
C007 C018 H018 122.5 . . ?
C020 C018 H018 122.5 . . ?
C020 C019 C015 128.57(11) . . ?
C020 C019 S001 111.00(9) . . ?
C015 C019 S001 120.15(9) . . ?
C019 C020 C018 112.09(11) . . ?
C019 C020 H020 124.0 . . ?
C018 C020 H020 124.0 . . ?
C011 C021 C029 117.77(11) . . ?
C011 C021 C033 121.32(12) . . ?
C029 C021 C033 120.91(12) . . ?
C008 C022 H02A 109.5 . . ?
C008 C022 H02B 109.5 . . ?
H02A C022 H02B 109.5 . . ?
C008 C022 H02C 109.5 . . ?
H02A C022 H02C 109.5 . . ?
H02B C022 H02C 109.5 . . ?
C011 C023 C006 120.33(11) . . ?
C011 C023 C027 117.36(10) . . ?
C006 C023 C027 122.28(10) . . ?
C014 C024 H02D 109.5 . . ?
C014 C024 H02E 109.5 . . ?
H02D C024 H02E 109.5 . . ?
C014 C024 H02F 109.5 . . ?
H02D C024 H02F 109.5 . . ?
H02E C024 H02F 109.5 . . ?
C012 C026 H02G 109.5 . . ?
C012 C026 H02H 109.5 . . ?
H02G C026 H02H 109.5 . . ?
C012 C026 H02I 109.5 . . ?
H02G C026 H02I 109.5 . . ?
H02H C026 H02I 109.5 . . ?
C023 C027 H02J 109.5 . . ?
C023 C027 H02K 109.5 . . ?
H02J C027 H02K 109.5 . . ?
C023 C027 H02L 109.5 . . ?
H02J C027 H02L 109.5 . . ?
H02K C027 H02L 109.5 . . ?
C030 C028 C017 118.96(13) . . ?
C030 C028 H028 120.5 . . ?
C017 C028 H028 120.5 . . ?
C021 C029 C014 122.12(11) . . ?
C021 C029 H029 118.9 . . ?
C014 C029 H029 118.9 . . ?
C028 C030 C032 120.81(13) . . ?
C028 C030 H030 119.6 . . ?
C032 C030 H030 119.6 . . ?
C032 C031 C005 118.38(13) . . ?
C032 C031 H031 120.8 . . ?
C005 C031 H031 120.8 . . ?
C031 C032 C030 121.30(13) . . ?
C031 C032 H032 119.4 . . ?
C030 C032 H032 119.4 . . ?
C021 C033 H03A 109.5 . . ?
C021 C033 H03B 109.5 . . ?
H03A C033 H03B 109.5 . . ?
C021 C033 H03C 109.5 . . ?
H03A C033 H03C 109.5 . . ?
H03B C033 H03C 109.5 . . ?
C019 S001 C007 93.18(5) . . ?

loop_
_geom_bond_atom_site_label_1
_geom_bond_atom_site_label_2
_geom_bond_distance
_geom_bond_site_symmetry_2
_geom_bond_publ_flag
B025 C007 1.5461(16) . ?
B025 C006 1.5814(16) . ?
B025 C004 1.5847(16) . ?
C1 C015 1.326(9) . ?
C1 C005 1.511(8) . ?
C1 H1 0.9300 . ?
S003 C017 1.691(2) . ?
S003 C015 1.738(2) . ?
S002 C005 1.7093(15) . ?
S002 C015 1.7476(14) . ?
C2 C015 1.347(4) . ?
C2 C017 1.461(4) . ?
C2 H2 0.9300 . ?
C004 C008 1.4150(15) . ?
C004 C009 1.4168(15) . ?
C005 C031 1.4011(18) . ?
C005 C017 1.4034(18) . ?
C006 C023 1.4133(15) . ?
C006 C014 1.4160(15) . ?
C007 C018 1.3820(16) . ?
C007 S001 1.7322(11) . ?
C008 C013 1.3888(16) . ?
C008 C022 1.5125(15) . ?
C009 C010 1.3938(16) . ?
C009 C016 1.5156(15) . ?
C010 C012 1.3864(17) . ?
C010 H010 0.9300 . ?
C011 C021 1.3865(18) . ?
C011 C023 1.3946(16) . ?
C011 H011 0.9300 . ?
C012 C013 1.3935(17) . ?
C012 C026 1.5077(17) . ?
C013 H013 0.9300 . ?
C014 C029 1.3905(17) . ?
C014 C024 1.5095(16) . ?
C015 C019 1.4601(16) . ?
C016 H01A 0.9600 . ?
C016 H01B 0.9600 . ?
C016 H01C 0.9600 . ?
C017 C028 1.3958(19) . ?
C018 C020 1.4059(17) . ?
C018 H018 0.9300 . ?
C019 C020 1.3761(17) . ?
C019 S001 1.7196(11) . ?
C020 H020 0.9300 . ?
C021 C029 1.3882(18) . ?
C021 C033 1.5099(17) . ?
C022 H02A 0.9600 . ?
C022 H02B 0.9600 . ?
C022 H02C 0.9600 . ?
C023 C027 1.5099(16) . ?
C024 H02D 0.9600 . ?
C024 H02E 0.9600 . ?
C024 H02F 0.9600 . ?
C026 H02G 0.9600 . ?
C026 H02H 0.9600 . ?
C026 H02I 0.9600 . ?
C027 H02J 0.9600 . ?
C027 H02K 0.9600 . ?
C027 H02L 0.9600 . ?
C028 C030 1.376(2) . ?
C028 H028 0.9300 . ?
C029 H029 0.9300 . ?
C030 C032 1.395(2) . ?
C030 H030 0.9300 . ?
C031 C032 1.374(2) . ?
C031 H031 0.9300 . ?
C032 H032 0.9300 . ?
C033 H03A 0.9600 . ?
C033 H03B 0.9600 . ?
C033 H03C 0.9600 . ?
